data_7111034
loop_
_publ_author_name
'Clarke, Matthew L.'
'Cole-Hamilton, David J.'
'Slawin, Alexandra M. Z.'
'Woollins, J. Derek'

_publ_section_title
;
 P--N bond formation as a route to highly electron rich phosphine ligands
;
_journal_issue 20
_journal_name_full 'Chemical Communications'
_journal_page_first 2065
_journal_paper_doi 10.1039/b004893n
_journal_year 2000
_chemical_compound_source -
_chemical_formula_analytical 'C18 H38 Cl2 N4 P2 Pt'
_chemical_formula_moiety 'C18 H38 Cl2 N4 P2 Pt'
_chemical_formula_structural 'C18 H38 Cl2 N4 P2 Pt'
_chemical_formula_sum 'C18 H38 Cl2 N4 P2 Pt'
_chemical_formula_weight 638.45
_chemical_melting_point ?
_space_group_IT_number 14
_symmetry_cell_setting monoclinic
_symmetry_space_group_name_Hall '-P 2yn'
_symmetry_space_group_name_H-M 'P 1 21/n 1'
_atom_sites_solution_hydrogens geom
_atom_sites_solution_primary direct
_atom_sites_solution_secondary difmap
_audit_creation_method SHELXL
_cell_angle_alpha 90.00
_cell_angle_beta 90.2720(10)
_cell_angle_gamma 90.00
_cell_formula_units_Z 8
_cell_length_a 8.5068(3)
_cell_length_b 26.2926(10)
_cell_length_c 21.6988(8)
_cell_measurement_reflns_used 94
_cell_measurement_temperature 566(2)
_cell_measurement_theta_max 168
_cell_measurement_theta_min 12
_cell_volume 4853.2(3)
_computing_cell_refinement 'Bruker SMART'
_computing_data_collection 'Bruker SMART'
_computing_data_reduction 'Bruker SHELXTL'
_computing_molecular_graphics 'Bruker SHELXTL'
_computing_publication_material 'Bruker SHELXTL'
_computing_structure_refinement 'SHELXL-93 (Sheldrick, 1993)'
_computing_structure_solution 'SHELXS-86 (Sheldrick, 1990)'
_diffrn_ambient_temperature 566(2)
_diffrn_measurement_device ccd
_diffrn_measurement_method 'phi and omega scans'
_diffrn_radiation_monochromator graphite
_diffrn_radiation_source 'fine-focus sealed tube'
_diffrn_radiation_type MoK\a
_diffrn_radiation_wavelength 0.71073
_diffrn_reflns_av_R_equivalents 0.0520
_diffrn_reflns_av_sigmaI/netI 0.0586
_diffrn_reflns_limit_h_max 9
_diffrn_reflns_limit_h_min -9
_diffrn_reflns_limit_k_max 29
_diffrn_reflns_limit_k_min -24
_diffrn_reflns_limit_l_max 23
_diffrn_reflns_limit_l_min -24
_diffrn_reflns_number 21101
_diffrn_reflns_theta_max 23.28
_diffrn_reflns_theta_min 1.55
_diffrn_standards_decay_% -
_diffrn_standards_interval_count -
_diffrn_standards_interval_time -
_diffrn_standards_number -
_exptl_absorpt_coefficient_mu 6.146
_exptl_absorpt_correction_T_max 0.693256
_exptl_absorpt_correction_T_min 0.399993
_exptl_absorpt_correction_type sadabs
_exptl_crystal_colour colourless
_exptl_crystal_density_diffrn 1.748
_exptl_crystal_density_meas ?
_exptl_crystal_density_method -
_exptl_crystal_description prism
_exptl_crystal_F_000 2528
_exptl_crystal_size_max .23
_exptl_crystal_size_mid .15
_exptl_crystal_size_min .1
_refine_diff_density_max 0.917
_refine_diff_density_min -1.122
_refine_diff_density_rms 0.115
_refine_ls_extinction_coef 0.00033(5)
_refine_ls_extinction_expression Fc^*^=kFc[1+0.001xFc^2^\l^3^/sin(2\q)]^-1/4^
_refine_ls_extinction_method SHELXL
_refine_ls_goodness_of_fit_all 0.885
_refine_ls_goodness_of_fit_obs 0.929
_refine_ls_hydrogen_treatment riding
_refine_ls_matrix_type full
_refine_ls_number_parameters 488
_refine_ls_number_reflns 6929
_refine_ls_number_restraints 0
_refine_ls_restrained_S_all 1.041
_refine_ls_restrained_S_obs 0.929
_refine_ls_R_factor_all 0.0635
_refine_ls_R_factor_obs 0.0366
_refine_ls_shift/esd_max 0.022
_refine_ls_shift/esd_mean 0.002
_refine_ls_structure_factor_coef Fsqd
_refine_ls_weighting_details 'w=1/[\s^2^(Fo^2^)+(0.0527P)^2^+0.0000P] where P=(Fo^2^+2Fc^2^)/3'
_refine_ls_weighting_scheme calc
_refine_ls_wR_factor_all 0.1027
_refine_ls_wR_factor_obs 0.0774
_reflns_number_observed 5084
_reflns_number_total 6979
_reflns_observed_criterion >2sigma(I)
_cod_data_source_file b004893nsup1.cif
_cod_data_source_block 8
_cod_depositor_comments
;
The following automatic conversions were performed:

'_chemical_melting_point' value '-' was changed to '?' - the value is
undefined or not given.

'_symmetry_cell_setting' value 'Monoclinic'
changed to 'monoclinic' according to
/home/saulius/struct/CIF-dictionaries/cif_core.dic dictionary named
'cif_core.dic' version 2.4.2 from 2011-04-26.

Automatic conversion script
Id: cif_fix_values 1891 2012-01-12 08:04:46Z andrius 

The following automatic conversions were performed:

'_exptl_crystal_density_meas' value '-' was changed to '?' - the
value is perceived as not measured.

Automatic conversion script
Id: cif_fix_values 3008 2015-01-20 13:52:24Z robertas 

The following automatic conversions were performed:

'_refine_ls_weighting_scheme' value 'calc
w=1/[\s^2^(Fo^2^)+(0.0527P)^2^+0.0000P] where P=(Fo^2^+2Fc^2^)/3' was
changed to 'calc'. New tag '_refine_ls_weighting_details' was
created. The value of the new tag was set to
'w=1/[\s^2^(Fo^2^)+(0.0527P)^2^+0.0000P] where P=(Fo^2^+2Fc^2^)/3'.

Automatic conversion script
Id: cif_fix_values 3143 2015-03-26 13:38:13Z robertas 
;
_cod_original_sg_symbol_H-M P2(1)/n
_cod_database_code 7111034

loop_
_symmetry_equiv_pos_as_xyz
'x, y, z'
'-x+1/2, y+1/2, -z+1/2'
'-x, -y, -z'
'x-1/2, -y-1/2, z-1/2'

loop_
_atom_site_aniso_label
_atom_site_aniso_U_11
_atom_site_aniso_U_22
_atom_site_aniso_U_33
_atom_site_aniso_U_23
_atom_site_aniso_U_13
_atom_site_aniso_U_12
Pt1 0.0293(2) 0.0452(2) 0.0391(2) 0.00287(15) 0.00200(13) -0.00109(14)
Cl1 0.0358(13) 0.0664(15) 0.104(2) 0.0157(14) 0.0171(12) -0.0044(11)
Cl2 0.0396(13) 0.0667(15) 0.076(2) 0.0137(12) -0.0063(11) 0.0068(11)
P1 0.0374(12) 0.0428(12) 0.0347(12) 0.0014(9) 0.0021(9) -0.0004(9)
N1 0.045(4) 0.042(4) 0.042(4) -0.006(3) -0.004(3) 0.001(3)
C2 0.041(5) 0.062(6) 0.057(6) 0.008(5) -0.008(4) 0.009(4)
C3 0.067(7) 0.086(8) 0.065(7) -0.011(6) -0.020(5) 0.012(6)
C4 0.083(9) 0.116(9) 0.056(7) -0.018(6) -0.013(6) 0.018(7)
C5 0.050(6) 0.070(6) 0.038(5) -0.003(4) 0.005(4) 0.006(4)
N6 0.054(5) 0.042(4) 0.044(4) -0.004(3) -0.003(3) -0.002(3)
C7 0.066(7) 0.064(6) 0.045(6) 0.015(4) 0.003(5) -0.013(5)
C8 0.127(11) 0.095(9) 0.076(8) 0.004(7) 0.006(7) -0.062(8)
C9 0.122(11) 0.076(8) 0.141(12) -0.036(8) 0.051(9) -0.067(8)
C10 0.073(7) 0.046(5) 0.067(7) -0.014(5) -0.008(5) -0.007(5)
C11 0.055(6) 0.057(6) 0.042(5) 0.000(4) 0.007(4) 0.010(4)
P2 0.0343(12) 0.0445(12) 0.0350(12) 0.0028(9) 0.0006(9) -0.0037(9)
N11 0.038(4) 0.064(5) 0.040(4) -0.003(3) 0.009(3) -0.013(3)
C12 0.050(6) 0.107(8) 0.046(6) 0.001(5) -0.006(5) -0.010(5)
C13 0.090(10) 0.289(20) 0.038(7) -0.047(9) 0.018(6) -0.044(12)
C14 0.093(10) 0.166(12) 0.051(7) 0.005(7) 0.019(6) -0.016(9)
C15 0.046(6) 0.090(7) 0.059(6) 0.006(5) 0.017(5) -0.013(5)
N16 0.044(4) 0.042(4) 0.040(4) 0.006(3) -0.002(3) -0.001(3)
C17 0.068(7) 0.057(6) 0.063(7) -0.012(5) 0.002(5) -0.003(5)
C18 0.171(15) 0.081(9) 0.103(11) -0.006(8) 0.047(10) 0.040(9)
C19 0.116(11) 0.073(8) 0.118(11) 0.011(8) -0.002(9) 0.042(7)
C20 0.052(6) 0.069(7) 0.056(6) 0.015(5) 0.001(4) 0.001(5)
C21 0.035(5) 0.062(6) 0.055(6) 0.017(4) -0.006(4) -0.005(4)
Pt2 0.0299(2) 0.0551(2) 0.0483(2) -0.0040(2) -0.00189(14) -0.00101(15)
Cl3 0.051(2) 0.139(3) 0.083(2) -0.044(2) -0.0288(13) 0.026(2)
Cl4 0.0352(15) 0.167(3) 0.101(2) -0.056(2) 0.0050(14) 0.000(2)
P3 0.0337(12) 0.0458(13) 0.0449(13) 0.0009(10) -0.0049(9) 0.0048(10)
N31 0.051(5) 0.042(4) 0.051(5) 0.000(3) 0.002(3) 0.001(3)
C32 0.075(8) 0.064(7) 0.066(7) -0.009(5) -0.002(5) 0.006(5)
C33 0.253(22) 0.093(11) 0.111(12) -0.026(9) -0.073(13) -0.036(12)
C34 0.079(9) 0.066(8) 0.144(12) -0.011(8) -0.018(8) -0.005(6)
C35 0.060(7) 0.047(6) 0.102(9) 0.011(6) -0.013(6) -0.009(5)
N36 0.033(4) 0.042(4) 0.066(5) 0.007(3) -0.001(3) 0.005(3)
C37 0.039(5) 0.063(6) 0.060(6) 0.002(5) 0.007(4) 0.006(4)
C38 0.079(9) 0.092(8) 0.094(9) 0.030(7) 0.024(7) -0.013(7)
C39 0.058(8) 0.125(10) 0.124(11) 0.033(9) 0.037(7) -0.011(7)
C40 0.037(5) 0.076(7) 0.080(7) 0.002(6) 0.014(5) 0.002(5)
C41 0.050(6) 0.067(6) 0.054(6) 0.014(5) -0.008(4) 0.017(5)
P4 0.0410(13) 0.0485(14) 0.0487(14) -0.0031(10) 0.0011(10) -0.0066(10)
N41 0.063(5) 0.046(4) 0.051(5) 0.004(3) 0.009(4) 0.004(4)
C42 0.062(7) 0.073(6) 0.059(6) 0.000(5) 0.015(5) 0.022(5)
C43 0.121(12) 0.099(10) 0.130(12) 0.028(9) 0.055(9) 0.044(8)
C44 0.138(14) 0.107(11) 0.156(14) 0.001(10) 0.058(11) 0.064(10)
C45 0.087(8) 0.054(6) 0.085(8) 0.003(5) 0.012(6) -0.001(6)
N46 0.058(5) 0.055(5) 0.053(5) -0.010(4) -0.009(4) 0.004(4)
C47 0.100(9) 0.051(6) 0.066(7) 0.003(5) 0.016(6) -0.003(6)
C48 0.221(22) 0.120(13) 0.111(13) 0.050(10) -0.053(13) -0.031(13)
C49 0.138(15) 0.150(14) 0.112(12) 0.049(11) -0.043(10) 0.013(11)
C50 0.064(7) 0.114(9) 0.056(7) -0.018(6) -0.026(5) 0.011(6)
C51 0.070(7) 0.065(7) 0.081(7) -0.020(5) 0.008(6) -0.024(5)

loop_
_atom_site_label
_atom_site_type_symbol
_atom_site_fract_x
_atom_site_fract_y
_atom_site_fract_z
_atom_site_U_iso_or_equiv
_atom_site_thermal_displace_type
_atom_site_occupancy
_atom_site_calc_flag
_atom_site_refinement_flags
Pt1 Pt 0.02202(3) 0.025102(12) 0.154585(14) 0.03786(12) Uani 1 d .
Cl1 Cl 0.2536(3) 0.06786(9) 0.12301(13) 0.0686(7) Uani 1 d .
Cl2 Cl 0.1939(3) -0.03641(9) 0.20011(11) 0.0606(6) Uani 1 d .
P1 P -0.1271(2) 0.08988(8) 0.12359(9) 0.0383(5) Uani 1 d .
N1 N -0.2448(8) 0.0760(2) 0.0652(3) 0.043(2) Uani 1 d .
C2 C -0.3746(10) 0.1095(3) 0.0460(4) 0.053(2) Uani 1 d .
H2A H -0.3361(10) 0.1431(3) 0.0355(4) 0.064 Uiso 1 calc R
H2B H -0.4521(10) 0.1126(3) 0.0784(4) 0.064 Uiso 1 calc R
C3 C -0.4429(12) 0.0833(4) -0.0095(4) 0.073(3) Uani 1 d .
H3A H -0.5211(12) 0.0584(4) 0.0024(4) 0.087 Uiso 1 calc R
H3B H -0.4909(12) 0.1077(4) -0.0374(4) 0.087 Uiso 1 calc R
C4 C -0.3063(13) 0.0587(5) -0.0380(5) 0.085(3) Uani 1 d .
H4A H -0.2504(13) 0.0826(5) -0.0640(5) 0.102 Uiso 1 calc R
H4B H -0.3394(13) 0.0300(5) -0.0630(5) 0.102 Uiso 1 calc R
C5 C -0.2033(10) 0.0412(3) 0.0141(4) 0.053(2) Uani 1 d .
H5A H -0.2255(10) 0.0061(3) 0.0248(4) 0.063 Uiso 1 calc R
H5B H -0.0930(10) 0.0443(3) 0.0035(4) 0.063 Uiso 1 calc R
N6 N -0.0403(8) 0.1443(2) 0.1024(3) 0.047(2) Uani 1 d .
C7 C 0.0291(11) 0.1492(3) 0.0403(4) 0.058(2) Uani 1 d .
H7A H -0.0510(11) 0.1573(3) 0.0098(4) 0.070 Uiso 1 calc R
H7B H 0.0819(11) 0.1181(3) 0.0283(4) 0.070 Uiso 1 calc R
C8 C 0.1452(16) 0.1926(4) 0.0470(5) 0.099(4) Uani 1 d .
H8A H 0.2520(16) 0.1797(4) 0.0468(5) 0.119 Uiso 1 calc R
H8B H 0.1332(16) 0.2164(4) 0.0132(5) 0.119 Uiso 1 calc R
C9 C 0.1124(16) 0.2175(4) 0.1053(6) 0.113(5) Uani 1 d .
H9A H 0.0389(16) 0.2453(4) 0.0992(6) 0.135 Uiso 1 calc R
H9B H 0.2084(16) 0.2310(4) 0.1232(6) 0.135 Uiso 1 calc R
C10 C 0.0423(12) 0.1776(3) 0.1469(4) 0.062(3) Uani 1 d .
H10A H 0.1233(12) 0.1591(3) 0.1692(4) 0.074 Uiso 1 calc R
H10B H -0.0303(12) 0.1925(3) 0.1761(4) 0.074 Uiso 1 calc R
C11 C -0.2494(10) 0.1126(3) 0.1853(4) 0.051(2) Uani 1 d .
H11A H -0.1849(10) 0.1210(3) 0.2203(4) 0.077 Uiso 1 calc R
H11B H -0.3232(10) 0.0866(3) 0.1965(4) 0.077 Uiso 1 calc R
H11C H -0.3054(10) 0.1424(3) 0.1719(4) 0.077 Uiso 1 calc R
P2 P -0.1857(2) -0.02131(8) 0.18588(9) 0.0379(5) Uani 1 d .
N11 N -0.2240(8) -0.0093(2) 0.2586(3) 0.047(2) Uani 1 d .
C12 C -0.1101(11) 0.0127(4) 0.3025(4) 0.068(3) Uani 1 d .
H12A H -0.0203(11) -0.0097(4) 0.3079(4) 0.081 Uiso 1 calc R
H12B H -0.0732(11) 0.0456(4) 0.2882(4) 0.081 Uiso 1 calc R
C13 C -0.1948(16) 0.0179(7) 0.3590(5) 0.139(7) Uani 1 d .
H13A H -0.1307(16) 0.0056(7) 0.3930(5) 0.167 Uiso 1 calc R
H13B H -0.2183(16) 0.0534(7) 0.3663(5) 0.167 Uiso 1 calc R
C14 C -0.3376(15) -0.0106(5) 0.3561(5) 0.103(4) Uani 1 d .
H14A H -0.4240(15) 0.0099(5) 0.3713(5) 0.124 Uiso 1 calc R
H14B H -0.3290(15) -0.0408(5) 0.3815(5) 0.124 Uiso 1 calc R
C15 C -0.3676(11) -0.0251(4) 0.2914(4) 0.065(3) Uani 1 d .
H15A H -0.4593(11) -0.0077(4) 0.2752(4) 0.078 Uiso 1 calc R
H15B H -0.3836(11) -0.0615(4) 0.2878(4) 0.078 Uiso 1 calc R
N16 N -0.1632(7) -0.0844(2) 0.1792(3) 0.042(2) Uani 1 d .
C17 C -0.1246(11) -0.1052(3) 0.1185(4) 0.063(3) Uani 1 d .
H17A H -0.0520(11) -0.0832(3) 0.0970(4) 0.075 Uiso 1 calc R
H17B H -0.2187(11) -0.1094(3) 0.0936(4) 0.075 Uiso 1 calc R
C18 C -0.0505(18) -0.1556(5) 0.1320(6) 0.118(5) Uani 1 d .
H18A H -0.1111(18) -0.1824(5) 0.1123(6) 0.142 Uiso 1 calc R
H18B H 0.0550(18) -0.1564(5) 0.1153(6) 0.142 Uiso 1 calc R
C19 C -0.0446(16) -0.1639(4) 0.1951(6) 0.102(4) Uani 1 d .
H19A H 0.0628(16) -0.1710(4) 0.2077(6) 0.123 Uiso 1 calc R
H19B H -0.1086(16) -0.1932(4) 0.2055(6) 0.123 Uiso 1 calc R
C20 C -0.1042(11) -0.1178(3) 0.2290(4) 0.059(2) Uani 1 d .
H20A H -0.1878(11) -0.1269(3) 0.2571(4) 0.071 Uiso 1 calc R
H20B H -0.0201(11) -0.1014(3) 0.2519(4) 0.071 Uiso 1 calc R
C21 C -0.3722(9) -0.0136(3) 0.1473(4) 0.050(2) Uani 1 d .
H21A H -0.3598(9) -0.0201(3) 0.1041(4) 0.076 Uiso 1 calc R
H21B H -0.4095(9) 0.0205(3) 0.1532(4) 0.076 Uiso 1 calc R
H21C H -0.4468(9) -0.0372(3) 0.1642(4) 0.076 Uiso 1 calc R
Pt2 Pt -0.42281(4) -0.318819(12) 0.07067(2) 0.04442(12) Uani 1 d .
Cl3 Cl -0.2961(3) -0.29383(12) 0.16364(13) 0.0909(9) Uani 1 d .
Cl4 Cl -0.1704(3) -0.34133(14) 0.03377(14) 0.1009(11) Uani 1 d .
P3 P -0.6501(2) -0.29034(8) 0.10994(10) 0.0415(5) Uani 1 d .
N31 N -0.6376(8) -0.2385(2) 0.1558(3) 0.048(2) Uani 1 d .
C32 C -0.6206(12) -0.2414(4) 0.2227(4) 0.069(3) Uani 1 d .
H32A H -0.7205(12) -0.2491(4) 0.2419(4) 0.082 Uiso 1 calc R
H32B H -0.5449(12) -0.2673(4) 0.2342(4) 0.082 Uiso 1 calc R
C33 C -0.5658(22) -0.1913(5) 0.2409(7) 0.153(7) Uani 1 d .
H33A H -0.6420(22) -0.1758(5) 0.2682(7) 0.183 Uiso 1 calc R
H33B H -0.4673(22) -0.1946(5) 0.2632(7) 0.183 Uiso 1 calc R
C34 C -0.5438(14) -0.1596(4) 0.1885(7) 0.096(4) Uani 1 d .
H34A H -0.4382(14) -0.1456(4) 0.1885(7) 0.116 Uiso 1 calc R
H34B H -0.6183(14) -0.1317(4) 0.1889(7) 0.116 Uiso 1 calc R
C35 C -0.5692(12) -0.1920(3) 0.1329(5) 0.070(3) Uani 1 d .
H35A H -0.6398(12) -0.1754(3) 0.1040(5) 0.084 Uiso 1 calc R
H35B H -0.4703(12) -0.1988(3) 0.1125(5) 0.084 Uiso 1 calc R
N36 N -0.7348(7) -0.3345(2) 0.1506(3) 0.047(2) Uani 1 d .
C37 C -0.6575(10) -0.3800(3) 0.1763(4) 0.054(2) Uani 1 d .
H37A H -0.5951(10) -0.3716(3) 0.2125(4) 0.065 Uiso 1 calc R
H37B H -0.5908(10) -0.3963(3) 0.1461(4) 0.065 Uiso 1 calc R
C38 C -0.7936(13) -0.4130(4) 0.1927(5) 0.088(4) Uani 1 d .
H38A H -0.7661(13) -0.4360(4) 0.2259(5) 0.106 Uiso 1 calc R
H38B H -0.8278(13) -0.4328(4) 0.1574(5) 0.106 Uiso 1 calc R
C39 C -0.9180(13) -0.3772(5) 0.2122(6) 0.102(4) Uani 1 d .
H39A H -1.0211(13) -0.3918(5) 0.2051(6) 0.123 Uiso 1 calc R
H39B H -0.9073(13) -0.3693(5) 0.2557(6) 0.123 Uiso 1 calc R
C40 C -0.8974(10) -0.3307(4) 0.1745(5) 0.064(3) Uani 1 d .
H40A H -0.9099(10) -0.3004(4) 0.1995(5) 0.077 Uiso 1 calc R
H40B H -0.9731(10) -0.3297(4) 0.1410(5) 0.077 Uiso 1 calc R
C41 C -0.7998(10) -0.2678(3) 0.0568(4) 0.057(2) Uani 1 d .
H41A H -0.7567(10) -0.2416(3) 0.0312(4) 0.085 Uiso 1 calc R
H41B H -0.8870(10) -0.2545(3) 0.0796(4) 0.085 Uiso 1 calc R
H41C H -0.8350(10) -0.2955(3) 0.0314(4) 0.085 Uiso 1 calc R
P4 P -0.5364(3) -0.35179(8) -0.01304(10) 0.0461(6) Uani 1 d .
N41 N -0.4308(9) -0.3915(2) -0.0581(3) 0.053(2) Uani 1 d .
C42 C -0.3230(11) -0.3712(4) -0.1045(4) 0.065(3) Uani 1 d .
H42A H -0.3797(11) -0.3617(4) -0.1416(4) 0.078 Uiso 1 calc R
H42B H -0.2679(11) -0.3416(4) -0.0888(4) 0.078 Uiso 1 calc R
C43 C -0.2107(16) -0.4133(5) -0.1173(6) 0.116(5) Uani 1 d .
H43A H -0.2202(16) -0.4239(5) -0.1600(6) 0.140 Uiso 1 calc R
H43B H -0.1038(16) -0.4018(5) -0.1102(6) 0.140 Uiso 1 calc R
C44 C -0.2461(18) -0.4554(5) -0.0771(7) 0.133(6) Uani 1 d .
H44A H -0.1529(18) -0.4651(5) -0.0540(7) 0.160 Uiso 1 calc R
H44B H -0.2807(18) -0.4845(5) -0.1012(7) 0.160 Uiso 1 calc R
C45 C -0.3721(13) -0.4395(4) -0.0343(5) 0.075(3) Uani 1 d .
H45A H -0.4554(13) -0.4647(4) -0.0332(5) 0.090 Uiso 1 calc R
H45B H -0.3305(13) -0.4352(4) 0.0071(5) 0.090 Uiso 1 calc R
N46 N -0.6010(9) -0.3077(3) -0.0611(3) 0.055(2) Uani 1 d .
C47 C -0.5186(13) -0.2584(3) -0.0675(5) 0.072(3) Uani 1 d .
H47A H -0.4065(13) -0.2623(3) -0.0606(5) 0.086 Uiso 1 calc R
H47B H -0.5590(13) -0.2336(3) -0.0384(5) 0.086 Uiso 1 calc R
C48 C -0.5516(23) -0.2423(6) -0.1319(7) 0.151(7) Uani 1 d .
H48A H -0.5763(23) -0.2063(6) -0.1333(7) 0.181 Uiso 1 calc R
H48B H -0.4605(23) -0.2484(6) -0.1576(7) 0.181 Uiso 1 calc R
C49 C -0.6786(20) -0.2707(6) -0.1529(7) 0.133(6) Uani 1 d .
H49A H -0.6621(20) -0.2800(6) -0.1956(7) 0.160 Uiso 1 calc R
H49B H -0.7734(20) -0.2503(6) -0.1507(7) 0.160 Uiso 1 calc R
C50 C -0.6989(13) -0.3173(4) -0.1155(4) 0.078(3) Uani 1 d .
H50A H -0.8081(13) -0.3220(4) -0.1042(4) 0.094 Uiso 1 calc R
H50B H -0.6629(13) -0.3471(4) -0.1377(4) 0.094 Uiso 1 calc R
C51 C -0.7045(11) -0.3921(3) 0.0045(5) 0.072(3) Uani 1 d .
H51A H -0.6726(11) -0.4185(3) 0.0326(5) 0.108 Uiso 1 calc R
H51B H -0.7438(11) -0.4071(3) -0.0328(5) 0.108 Uiso 1 calc R
H51C H -0.7856(11) -0.3720(3) 0.0231(5) 0.108 Uiso 1 calc R

loop_
_atom_type_symbol
_atom_type_description
_atom_type_scat_dispersion_real
_atom_type_scat_dispersion_imag
_atom_type_scat_source
C C 0.0033 0.0016 'International Tables Vol C Tables 4.2.6.8 and 6.1.1.4'
H H 0.0000 0.0000 'International Tables Vol C Tables 4.2.6.8 and 6.1.1.4'
N N 0.0061 0.0033 'International Tables Vol C Tables 4.2.6.8 and 6.1.1.4'
P P 0.1023 0.0942 'International Tables Vol C Tables 4.2.6.8 and 6.1.1.4'
Cl Cl 0.1484 0.1585 'International Tables Vol C Tables 4.2.6.8 and 6.1.1.4'
Pt Pt -1.7033 8.3905 'International Tables Vol C Tables 4.2.6.8 and 6.1.1.4'

loop_
_geom_angle_atom_site_label_1
_geom_angle_atom_site_label_2
_geom_angle_atom_site_label_3
_geom_angle
P1 Pt1 P2 93.37(7)
P1 Pt1 Cl1 91.32(8)
P2 Pt1 Cl1 175.25(8)
P1 Pt1 Cl2 171.52(8)
P2 Pt1 Cl2 89.32(8)
Cl1 Pt1 Cl2 86.14(8)
N1 P1 N6 104.1(3)
N1 P1 C11 107.0(4)
N6 P1 C11 100.3(4)
N1 P1 Pt1 113.9(2)
N6 P1 Pt1 119.0(3)
C11 P1 Pt1 111.1(3)
C2 N1 C5 109.8(6)
C2 N1 P1 122.4(5)
C5 N1 P1 124.4(5)
N1 C2 C3 103.9(7)
C4 C3 C2 103.6(8)
C3 C4 C5 106.2(8)
N1 C5 C4 103.5(7)
C7 N6 C10 110.7(7)
C7 N6 P1 120.3(5)
C10 N6 P1 122.3(6)
N6 C7 C8 104.0(7)
C9 C8 C7 107.2(9)
C8 C9 C10 106.6(8)
N6 C10 C9 102.0(8)
N11 P2 N16 107.3(3)
N11 P2 C21 104.2(4)
N16 P2 C21 99.9(4)
N11 P2 Pt1 110.1(2)
N16 P2 Pt1 114.8(2)
C21 P2 Pt1 119.3(3)
C15 N11 C12 109.9(7)
C15 N11 P2 125.3(6)
C12 N11 P2 124.3(5)
C13 C12 N11 105.0(8)
C14 C13 C12 110.2(10)
C13 C14 C15 108.7(9)
C14 C15 N11 104.3(8)
C17 N16 C20 110.9(6)
C17 N16 P2 118.3(5)
C20 N16 P2 124.3(6)
N16 C17 C18 104.6(8)
C19 C18 C17 110.2(9)
C18 C19 C20 110.1(9)
N16 C20 C19 103.7(8)
P4 Pt2 P3 93.90(8)
P4 Pt2 Cl4 91.00(9)
P3 Pt2 Cl4 174.07(9)
P4 Pt2 Cl3 173.17(10)
P3 Pt2 Cl3 88.49(8)
Cl4 Pt2 Cl3 87.01(9)
N36 P3 N31 106.4(3)
N36 P3 C41 105.4(4)
N31 P3 C41 98.8(4)
N36 P3 Pt2 110.6(2)
N31 P3 Pt2 116.1(3)
C41 P3 Pt2 118.1(3)
C35 N31 C32 110.3(7)
C35 N31 P3 120.3(6)
C32 N31 P3 123.4(6)
C33 C32 N31 104.8(9)
C34 C33 C32 110.9(11)
C33 C34 C35 107.0(10)
N31 C35 C34 105.3(9)
C37 N36 C40 109.7(6)
C37 N36 P3 125.9(5)
C40 N36 P3 123.9(6)
N36 C37 C38 102.5(7)
C37 C38 C39 104.8(9)
C40 C39 C38 106.3(8)
C39 C40 N36 104.5(8)
N46 P4 N41 104.1(4)
N46 P4 C51 106.3(5)
N41 P4 C51 100.5(4)
N46 P4 Pt2 112.5(3)
N41 P4 Pt2 118.8(3)
C51 P4 Pt2 113.2(3)
C45 N41 C42 110.3(7)
C45 N41 P4 120.9(6)
C42 N41 P4 120.6(6)
C43 C42 N41 105.2(8)
C44 C43 C42 108.8(9)
C43 C44 C45 108.5(10)
N41 C45 C44 105.7(9)
C50 N46 C47 110.0(8)
C50 N46 P4 125.2(7)
C47 N46 P4 121.2(6)
N46 C47 C48 104.4(10)
C49 C48 C47 107.4(13)
C48 C49 C50 111.0(12)
N46 C50 C49 103.5(10)

loop_
_geom_bond_atom_site_label_1
_geom_bond_atom_site_label_2
_geom_bond_distance
Pt1 P1 2.226(2)
Pt1 P2 2.255(2)
Pt1 Cl1 2.372(2)
Pt1 Cl2 2.391(2)
P1 N1 1.652(7)
P1 N6 1.675(7)
P1 C11 1.801(7)
N1 C2 1.470(10)
N1 C5 1.482(9)
C2 C3 1.502(12)
C3 C4 1.469(13)
C4 C5 1.499(12)
N6 C7 1.478(10)
N6 C10 1.480(10)
C7 C8 1.515(12)
C8 C9 1.452(14)
C9 C10 1.510(13)
P2 N11 1.643(6)
P2 N16 1.676(6)
P2 C21 1.802(8)
N11 C15 1.477(10)
N11 C12 1.475(11)
C12 C13 1.431(12)
C13 C14 1.43(2)
C14 C15 1.475(14)
N16 C17 1.464(10)
N16 C20 1.478(10)
C17 C18 1.495(14)
C18 C19 1.39(2)
C19 C20 1.506(13)
Pt2 P4 2.229(2)
Pt2 P3 2.246(2)
Pt2 Cl4 2.370(2)
Pt2 Cl3 2.375(3)
P3 N36 1.627(7)
P3 N31 1.690(7)
P3 C41 1.813(8)
N31 C35 1.443(10)
N31 C32 1.459(11)
C32 C33 1.450(14)
C33 C34 1.42(2)
C34 C35 1.491(14)
N36 C37 1.476(10)
N36 C40 1.483(10)
C37 C38 1.490(12)
C38 C39 1.480(14)
C39 C40 1.481(13)
P4 N46 1.651(7)
P4 N41 1.692(7)
P4 C51 1.821(9)
N41 C45 1.453(11)
N41 C42 1.465(10)
C42 C43 1.489(13)
C43 C44 1.44(2)
C44 C45 1.482(13)
N46 C50 1.464(11)
N46 C47 1.482(11)
C47 C48 1.49(2)
C48 C49 1.39(2)
C49 C50 1.48(2)

loop_
_geom_torsion_atom_site_label_1
_geom_torsion_atom_site_label_2
_geom_torsion_atom_site_label_3
_geom_torsion_atom_site_label_4
_geom_torsion
P2 Pt1 P1 N1 -65.0(3)
Cl1 Pt1 P1 N1 114.2(3)
Cl2 Pt1 P1 N1 -173.3(5)
P2 Pt1 P1 N6 171.5(3)
Cl1 Pt1 P1 N6 -9.2(3)
Cl2 Pt1 P1 N6 63.2(6)
P2 Pt1 P1 C11 55.9(3)
Cl1 Pt1 P1 C11 -124.8(3)
Cl2 Pt1 P1 C11 -52.4(6)
N6 P1 N1 C2 -61.7(7)
C11 P1 N1 C2 43.9(7)
Pt1 P1 N1 C2 167.1(5)
N6 P1 N1 C5 95.5(6)
C11 P1 N1 C5 -158.9(6)
Pt1 P1 N1 C5 -35.7(7)
C5 N1 C2 C3 17.3(9)
P1 N1 C2 C3 177.4(6)
N1 C2 C3 C4 -32.5(10)
C2 C3 C4 C5 36.3(11)
C2 N1 C5 C4 4.4(10)
P1 N1 C5 C4 -155.2(7)
C3 C4 C5 N1 -25.3(11)
N1 P1 N6 C7 -48.1(7)
C11 P1 N6 C7 -158.8(7)
Pt1 P1 N6 C7 80.0(7)
N1 P1 N6 C10 163.4(6)
C11 P1 N6 C10 52.8(7)
Pt1 P1 N6 C10 -68.4(7)
C10 N6 C7 C8 -7.2(10)
P1 N6 C7 C8 -159.0(8)
N6 C7 C8 C9 -12.9(13)
C7 C8 C9 C10 28.0(15)
C7 N6 C10 C9 23.3(10)
P1 N6 C10 C9 174.5(7)
C8 C9 C10 N6 -31.1(13)
P1 Pt1 P2 N11 -90.4(3)
Cl1 Pt1 P2 N11 98.7(11)
Cl2 Pt1 P2 N11 81.5(3)
P1 Pt1 P2 N16 148.4(3)
Cl1 Pt1 P2 N16 -22.5(11)
Cl2 Pt1 P2 N16 -39.7(3)
P1 Pt1 P2 C21 30.0(3)
Cl1 Pt1 P2 C21 -140.9(10)
Cl2 Pt1 P2 C21 -158.1(3)
N16 P2 N11 C15 -66.2(8)
C21 P2 N11 C15 39.1(8)
Pt1 P2 N11 C15 168.2(6)
N16 P2 N11 C12 104.8(7)
C21 P2 N11 C12 -149.9(7)
Pt1 P2 N11 C12 -20.8(8)
C15 N11 C12 C13 -9.5(12)
P2 N11 C12 C13 178.3(9)
N11 C12 C13 C14 14.1(16)
C12 C13 C14 C15 -13.6(18)
C13 C14 C15 N11 7.0(15)
C12 N11 C15 C14 1.7(11)
P2 N11 C15 C14 173.7(8)
N11 P2 N16 C17 -178.8(6)
C21 P2 N16 C17 72.8(7)
Pt1 P2 N16 C17 -56.0(7)
N11 P2 N16 C20 -29.6(7)
C21 P2 N16 C20 -138.0(7)
Pt1 P2 N16 C20 93.1(6)
C20 N16 C17 C18 4.7(11)
P2 N16 C17 C18 157.8(8)
N16 C17 C18 C19 -0.3(15)
C17 C18 C19 C20 -4.0(17)
C17 N16 C20 C19 -6.9(10)
P2 N16 C20 C19 -158.0(7)
C18 C19 C20 N16 6.6(14)
P4 Pt2 P3 N36 86.9(3)
Cl4 Pt2 P3 N36 -127.4(10)
Cl3 Pt2 P3 N36 -86.7(3)
P4 Pt2 P3 N31 -151.8(3)
Cl4 Pt2 P3 N31 -6.0(11)
Cl3 Pt2 P3 N31 34.6(3)
P4 Pt2 P3 C41 -34.7(4)
Cl4 Pt2 P3 C41 111.1(10)
Cl3 Pt2 P3 C41 151.7(4)
N36 P3 N31 C35 -179.2(7)
C41 P3 N31 C35 -70.2(7)
Pt2 P3 N31 C35 57.2(7)
N36 P3 N31 C32 30.8(8)
C41 P3 N31 C32 139.8(7)
Pt2 P3 N31 C32 -92.8(7)
C35 N31 C32 C33 10.1(12)
P3 N31 C32 C33 162.6(9)
N31 C32 C33 C34 -2.2(17)
C32 C33 C34 C35 -6.1(18)
C32 N31 C35 C34 -13.7(11)
P3 N31 C35 C34 -167.2(7)
C33 C34 C35 N31 11.9(14)
N31 P3 N36 C37 -107.9(7)
C41 P3 N36 C37 147.8(7)
Pt2 P3 N36 C37 19.0(8)
N31 P3 N36 C40 63.0(8)
C41 P3 N36 C40 -41.3(8)
Pt2 P3 N36 C40 -170.0(6)
C40 N36 C37 C38 23.3(10)
P3 N36 C37 C38 -164.7(7)
N36 C37 C38 C39 -34.0(11)
C37 C38 C39 C40 33.2(13)
C38 C39 C40 N36 -18.2(13)
C37 N36 C40 C39 -3.5(11)
P3 N36 C40 C39 -175.7(8)
P3 Pt2 P4 N46 70.6(3)
Cl4 Pt2 P4 N46 -106.0(3)
Cl3 Pt2 P4 N46 -179.0(7)
P3 Pt2 P4 N41 -167.4(3)
Cl4 Pt2 P4 N41 16.0(3)
Cl3 Pt2 P4 N41 -57.0(8)
P3 Pt2 P4 C51 -49.9(4)
Cl4 Pt2 P4 C51 133.4(4)
Cl3 Pt2 P4 C51 60.4(9)
N46 P4 N41 C45 -171.3(7)
C51 P4 N41 C45 -61.3(8)
Pt2 P4 N41 C45 62.6(8)
N46 P4 N41 C42 43.5(8)
C51 P4 N41 C42 153.5(8)
Pt2 P4 N41 C42 -82.6(7)
C45 N41 C42 C43 10.6(12)
P4 N41 C42 C43 159.1(8)
N41 C42 C43 C44 -3.4(16)
C42 C43 C44 C45 -4.8(18)
C42 N41 C45 C44 -13.5(12)
P4 N41 C45 C44 -161.9(9)
C43 C44 C45 N41 11.1(16)
N41 P4 N46 C50 58.7(8)
C51 P4 N46 C50 -46.9(9)
Pt2 P4 N46 C50 -171.3(7)
N41 P4 N46 C47 -97.4(7)
C51 P4 N46 C47 157.0(7)
Pt2 P4 N46 C47 32.6(7)
C50 N46 C47 C48 -8.4(13)
P4 N46 C47 C48 151.0(10)
N46 C47 C48 C49 17.2(18)
C47 C48 C49 C50 -20.3(21)
C47 N46 C50 C49 -3.0(12)
P4 N46 C50 C49 -161.4(9)
C48 C49 C50 N46 14.5(18)
